data_7030714
loop_
_publ_author_name
'Tahir, Asif Ali'
'Mazhar, Muhammad'
'Hamid, Mazhar'
'Wijayantha, K.G. Upul'
'Molloy, Kieran C.'

_publ_section_title
;
 Photooxidation of water by NiTiO3 deposited from single source
 precursor [Ni2Ti2(OEt)2(\m-OEt)6(acac)4] by AACVD
;
_journal_coden_ASTM DTARAF
_journal_issue 19
_journal_name_full 'Dalton Transactions'
_journal_page_first 3674
_journal_page_last 3680
_journal_paper_doi 10.1039/b818765g
_journal_year 2009
_chemical_formula_sum 'C36 H68 Ni2 O16 Ti2'
_chemical_formula_weight 970.12
_space_group_IT_number 14
_symmetry_cell_setting monoclinic
_symmetry_space_group_name_Hall '-P 2ybc'
_symmetry_space_group_name_H-M 'P 1 21/c 1'
_atom_sites_solution_hydrogens geom
_atom_sites_solution_primary direct
_atom_sites_solution_secondary difmap
_audit_creation_method SHELXL-97
_cell_angle_alpha 90.00
_cell_angle_beta 113.119(1)
_cell_angle_gamma 90.00
_cell_formula_units_Z 2
_cell_length_a 11.9530(2)
_cell_length_b 14.2860(4)
_cell_length_c 14.8200(4)
_cell_measurement_reflns_used 62554
_cell_measurement_temperature 150(2)
_cell_measurement_theta_max 27.485
_cell_measurement_theta_min 2.910
_cell_volume 2327.44(10)
_computing_cell_refinement 'HKL Scalepack (Otwinowski & Minor 1997)'
_computing_data_reduction 'Denzo & Scalepack (Otwinowski & Minor, 1997)'
_computing_molecular_graphics 'ORTEX (P.McArdle, 1995)'
_computing_publication_material 'SHELXL-97/2 (Sheldrick,1997)'
_computing_structure_refinement 'SHELXL-97 (Sheldrick, 1997)'
_computing_structure_solution 'SHELXS-97 (Sheldrick, 1990)'
_diffrn_ambient_temperature 150(2)
_diffrn_measured_fraction_theta_full 0.997
_diffrn_measured_fraction_theta_max 0.997
_diffrn_measurement_device_type KappaCCD
_diffrn_measurement_method KappaCCD
_diffrn_radiation_monochromator graphite
_diffrn_radiation_source 'fine-focus sealed tube'
_diffrn_radiation_type MoK\a
_diffrn_radiation_wavelength 0.71073
_diffrn_reflns_av_R_equivalents 0.0662
_diffrn_reflns_av_sigmaI/netI 0.0493
_diffrn_reflns_limit_h_max 15
_diffrn_reflns_limit_h_min -15
_diffrn_reflns_limit_k_max 18
_diffrn_reflns_limit_k_min -17
_diffrn_reflns_limit_l_max 19
_diffrn_reflns_limit_l_min -19
_diffrn_reflns_number 41653
_diffrn_reflns_theta_full 27.48
_diffrn_reflns_theta_max 27.48
_diffrn_reflns_theta_min 3.71
_exptl_absorpt_coefficient_mu 1.189
_exptl_absorpt_correction_T_max 0.83
_exptl_absorpt_correction_T_min 0.76
_exptl_absorpt_correction_type multi-scan
_exptl_absorpt_process_details
;
?
;
_exptl_crystal_colour Pale-green
_exptl_crystal_density_diffrn 1.384
_exptl_crystal_density_method 'not measured'
_exptl_crystal_description Block
_exptl_crystal_F_000 1024
_exptl_crystal_size_max 0.25
_exptl_crystal_size_mid 0.25
_exptl_crystal_size_min 0.20
_refine_diff_density_max 0.856
_refine_diff_density_min -0.442
_refine_diff_density_rms 0.081
_refine_ls_extinction_method none
_refine_ls_goodness_of_fit_ref 1.017
_refine_ls_hydrogen_treatment constr
_refine_ls_matrix_type full
_refine_ls_number_parameters 256
_refine_ls_number_reflns 5320
_refine_ls_number_restraints 0
_refine_ls_restrained_S_all 1.017
_refine_ls_R_factor_all 0.0777
_refine_ls_R_factor_gt 0.0435
_refine_ls_shift/su_max 0.000
_refine_ls_shift/su_mean 0.000
_refine_ls_structure_factor_coef Fsqd
_refine_ls_weighting_details 'calc w=1/[\s^2^(Fo^2^)+(0.0556P)^2^+1.5630P] where P=(Fo^2^+2Fc^2^)/3'
_refine_ls_weighting_scheme calc
_refine_ls_wR_factor_gt 0.1013
_refine_ls_wR_factor_ref 0.1158
_reflns_number_gt 3701
_reflns_number_total 5320
_reflns_threshold_expression >2sigma(I)
_cod_duplicate_entry 7001261
_cod_data_source_file b818765g.txt
_cod_data_source_block c:\x-ray\helix\h06kcm21\maxus\h06kcm21
_cod_depositor_comments
;
The following automatic conversions were performed:

'_symmetry_cell_setting' value 'Monoclinic' changed to 'monoclinic'
according to
/usr/data/users/saulius/automatic-downloads/retrospective/RSC/lib/dictionaries/cif_core.dic
dictionary named 'cif_core.dic' version 2.4.2 from
2011-04-26.

'_exptl_absorpt_correction_type' value 'Multi-Scan'
changed to 'multi-scan' according to
/usr/data/users/saulius/automatic-downloads/retrospective/RSC/lib/dictionaries/cif_core.dic
dictionary named 'cif_core.dic' version 2.4.2 from 2011-04-26.

Automatic conversion script
Id: cif_fix_values 2281 2013-09-26 08:29:07Z andrius 
;
_cod_original_sg_symbol_H-M P21/c
_cod_database_code 7030714

loop_
_symmetry_equiv_pos_as_xyz
'x, y, z'
'-x, y+1/2, -z+1/2'
'-x, -y, -z'
'x, -y-1/2, z-1/2'

loop_
_atom_site_label
_atom_site_type_symbol
_atom_site_fract_x
_atom_site_fract_y
_atom_site_fract_z
_atom_site_U_iso_or_equiv
_atom_site_adp_type
_atom_site_occupancy
_atom_site_symmetry_multiplicity
_atom_site_calc_flag
_atom_site_refinement_flags
Ni1 Ni -0.09067(3) 0.08750(2) -0.00922(3) 0.02671(12) Uani 1 1 d .
Ti2 Ti 0.15461(5) 0.06535(4) 0.17359(4) 0.03036(15) Uani 1 1 d .
O1 O 0.18210(19) 0.20562(14) 0.17044(16) 0.0407(5) Uani 1 1 d .
O2 O 0.33337(18) 0.06113(14) 0.19463(15) 0.0375(5) Uani 1 1 d .
O3 O -0.07416(17) 0.22676(13) -0.01546(14) 0.0343(5) Uani 1 1 d .
O4 O -0.26072(17) 0.10268(14) -0.01902(15) 0.0345(5) Uani 1 1 d .
O5 O 0.1953(2) 0.06871(15) 0.30343(15) 0.0429(5) Uani 1 1 d .
O6 O 0.14345(17) -0.06582(13) 0.15778(13) 0.0297(4) Uani 1 1 d .
O7 O 0.09883(16) 0.06066(13) 0.02263(13) 0.0268(4) Uani 1 1 d .
O8 O -0.01332(17) 0.09009(13) 0.14043(13) 0.0290(4) Uani 1 1 d .
C1 C 0.2594(4) 0.3591(2) 0.1939(3) 0.0635(11) Uani 1 1 d .
H1A H 0.1725 0.3725 0.1735 0.095 Uiso 1 1 calc R
H1B H 0.2891 0.3878 0.1474 0.095 Uiso 1 1 calc R
H1C H 0.3043 0.3849 0.2596 0.095 Uiso 1 1 calc R
C2 C 0.2783(3) 0.2556(2) 0.1958(2) 0.0433(8) Uani 1 1 d .
C3 C 0.3939(3) 0.2184(2) 0.2227(3) 0.0496(9) Uani 1 1 d .
H3 H 0.4612 0.2601 0.2438 0.060 Uiso 1 1 calc R
C4 C 0.4163(3) 0.1232(2) 0.2203(2) 0.0422(8) Uani 1 1 d .
C5 C 0.5431(3) 0.0875(3) 0.2464(3) 0.0592(10) Uani 1 1 d .
H5A H 0.5633 0.0425 0.3003 0.089 Uiso 1 1 calc R
H5B H 0.6005 0.1400 0.2667 0.089 Uiso 1 1 calc R
H5C H 0.5486 0.0568 0.1892 0.089 Uiso 1 1 calc R
C6 C -0.1081(3) 0.3880(2) -0.0023(3) 0.0512(9) Uani 1 1 d .
H6A H -0.0700 0.4035 0.0677 0.077 Uiso 1 1 calc R
H6B H -0.1779 0.4295 -0.0346 0.077 Uiso 1 1 calc R
H6C H -0.0489 0.3963 -0.0323 0.077 Uiso 1 1 calc R
C7 C -0.1509(3) 0.2874(2) -0.0143(2) 0.0371(7) Uani 1 1 d .
C8 C -0.2680(3) 0.2684(2) -0.0197(2) 0.0405(7) Uani 1 1 d .
H8 H -0.3188 0.3203 -0.0222 0.049 Uiso 1 1 calc R
C9 C -0.3162(3) 0.1789(2) -0.0218(2) 0.0378(7) Uani 1 1 d .
C10 C -0.4441(3) 0.1684(3) -0.0259(3) 0.0527(9) Uani 1 1 d .
H10A H -0.4901 0.1254 -0.0791 0.079 Uiso 1 1 calc R
H10B H -0.4842 0.2296 -0.0380 0.079 Uiso 1 1 calc R
H10C H -0.4408 0.1433 0.0366 0.079 Uiso 1 1 calc R
C11 C 0.2456(5) 0.1155(3) 0.3960(3) 0.0910(16) Uani 1 1 d .
H11A H 0.1899 0.1085 0.4305 0.109 Uiso 1 1 calc R
H11B H 0.2538 0.1831 0.3853 0.109 Uiso 1 1 calc R
C12 C 0.3629(5) 0.0774(4) 0.4558(4) 0.114(2) Uani 1 1 d .
H12A H 0.3959 0.1104 0.5188 0.172 Uiso 1 1 calc R
H12B H 0.4183 0.0850 0.4221 0.172 Uiso 1 1 calc R
H12C H 0.3545 0.0107 0.4673 0.172 Uiso 1 1 calc R
C13 C 0.1705(3) -0.1376(2) 0.2304(2) 0.0371(7) Uani 1 1 d .
H13A H 0.1209 -0.1937 0.2011 0.044 Uiso 1 1 calc R
H13B H 0.1483 -0.1157 0.2846 0.044 Uiso 1 1 calc R
C14 C 0.3023(3) -0.1634(3) 0.2706(3) 0.0535(9) Uani 1 1 d .
H14A H 0.3176 -0.2128 0.3199 0.080 Uiso 1 1 calc R
H14B H 0.3514 -0.1083 0.3010 0.080 Uiso 1 1 calc R
H14C H 0.3242 -0.1859 0.2173 0.080 Uiso 1 1 calc R
C15 C 0.1346(3) 0.1145(2) -0.0449(3) 0.0431(8) Uani 1 1 d .
H15A H 0.1072 0.1799 -0.0447 0.052 Uiso 1 1 calc R
H15B H 0.0901 0.0894 -0.1118 0.052 Uiso 1 1 calc R
C16 C 0.2645(3) 0.1164(3) -0.0261(3) 0.0530(9) Uani 1 1 d .
H16A H 0.2772 0.1546 -0.0762 0.079 Uiso 1 1 calc R
H16B H 0.2931 0.0525 -0.0283 0.079 Uiso 1 1 calc R
H16C H 0.3101 0.1434 0.0389 0.079 Uiso 1 1 calc R
C17 C -0.0635(3) 0.1424(2) 0.1979(2) 0.0365(7) Uani 1 1 d .
H17A H -0.1182 0.1916 0.1567 0.044 Uiso 1 1 calc R
H17B H 0.0029 0.1735 0.2526 0.044 Uiso 1 1 calc R
C18 C -0.1329(4) 0.0803(3) 0.2381(3) 0.0568(10) Uani 1 1 d .
H18A H -0.1664 0.1175 0.2771 0.085 Uiso 1 1 calc R
H18B H -0.0784 0.0322 0.2798 0.085 Uiso 1 1 calc R
H18C H -0.1994 0.0502 0.1839 0.085 Uiso 1 1 calc R

loop_
_atom_site_aniso_label
_atom_site_aniso_U_11
_atom_site_aniso_U_22
_atom_site_aniso_U_33
_atom_site_aniso_U_23
_atom_site_aniso_U_13
_atom_site_aniso_U_12
Ni1 0.0262(2) 0.0227(2) 0.0324(2) -0.00074(15) 0.01277(15) 0.00122(14)
Ti2 0.0281(3) 0.0269(3) 0.0338(3) -0.0040(2) 0.0097(2) -0.0004(2)
O1 0.0374(12) 0.0282(11) 0.0497(13) -0.0055(9) 0.0098(10) -0.0019(9)
O2 0.0285(11) 0.0332(11) 0.0462(12) -0.0026(9) 0.0097(9) -0.0024(9)
O3 0.0380(11) 0.0258(11) 0.0399(11) -0.0001(9) 0.0163(9) 0.0036(9)
O4 0.0277(10) 0.0338(12) 0.0434(12) -0.0014(9) 0.0156(9) 0.0029(9)
O5 0.0475(13) 0.0438(13) 0.0308(11) -0.0075(9) 0.0082(10) -0.0002(10)
O6 0.0308(11) 0.0252(10) 0.0328(11) 0.0019(8) 0.0121(9) 0.0015(8)
O7 0.0260(10) 0.0245(10) 0.0314(10) 0.0017(8) 0.0128(8) -0.0004(8)
O8 0.0311(10) 0.0271(10) 0.0306(10) -0.0036(8) 0.0140(8) 0.0005(8)
C1 0.071(3) 0.0269(19) 0.084(3) -0.0101(18) 0.022(2) -0.0075(17)
C2 0.049(2) 0.0315(17) 0.0427(18) -0.0061(14) 0.0107(15) -0.0079(15)
C3 0.0412(19) 0.0392(19) 0.063(2) -0.0111(16) 0.0151(17) -0.0147(15)
C4 0.0328(17) 0.0461(19) 0.0438(19) -0.0036(15) 0.0108(14) -0.0063(15)
C5 0.0318(18) 0.057(2) 0.084(3) -0.011(2) 0.0181(18) -0.0046(16)
C6 0.067(2) 0.0285(17) 0.059(2) -0.0016(15) 0.0265(19) 0.0018(16)
C7 0.050(2) 0.0279(16) 0.0327(16) 0.0013(12) 0.0158(14) 0.0061(14)
C8 0.0450(19) 0.0330(17) 0.0429(18) 0.0022(14) 0.0168(15) 0.0138(14)
C9 0.0321(16) 0.047(2) 0.0322(16) 0.0002(14) 0.0105(13) 0.0093(14)
C10 0.0347(18) 0.057(2) 0.066(2) 0.0017(18) 0.0202(17) 0.0080(16)
C11 0.117(4) 0.069(3) 0.053(3) -0.005(2) -0.003(3) -0.010(3)
C12 0.104(4) 0.132(5) 0.063(3) 0.014(3) -0.015(3) -0.040(4)
C13 0.0476(18) 0.0302(16) 0.0332(16) 0.0049(13) 0.0155(14) -0.0002(14)
C14 0.058(2) 0.054(2) 0.046(2) 0.0158(17) 0.0181(17) 0.0208(18)
C15 0.050(2) 0.0341(17) 0.056(2) 0.0030(15) 0.0323(17) -0.0044(14)
C16 0.048(2) 0.053(2) 0.060(2) 0.0054(18) 0.0237(18) -0.0005(17)
C17 0.0392(17) 0.0374(17) 0.0349(16) -0.0036(13) 0.0169(14) 0.0077(13)
C18 0.066(2) 0.063(2) 0.058(2) 0.0018(18) 0.042(2) 0.0038(19)

loop_
_atom_type_symbol
_atom_type_description
_atom_type_scat_dispersion_real
_atom_type_scat_dispersion_imag
_atom_type_scat_source
C C 0.0033 0.0016 'International Tables Vol C Tables 4.2.6.8 and 6.1.1.4'
H H 0.0000 0.0000 'International Tables Vol C Tables 4.2.6.8 and 6.1.1.4'
O O 0.0106 0.0060 'International Tables Vol C Tables 4.2.6.8 and 6.1.1.4'
Ni Ni 0.3393 1.1124 'International Tables Vol C Tables 4.2.6.8 and 6.1.1.4'
Ti Ti 0.2776 0.4457 'International Tables Vol C Tables 4.2.6.8 and 6.1.1.4'

loop_
_geom_angle_atom_site_label_1
_geom_angle_atom_site_label_2
_geom_angle_atom_site_label_3
_geom_angle
_geom_angle_site_symmetry_1
_geom_angle_site_symmetry_3
O4 Ni1 O3 90.27(8) . .
O4 Ni1 O8 95.23(8) . .
O3 Ni1 O8 91.22(8) . .
O4 Ni1 O6 93.60(8) . 3
O3 Ni1 O6 95.41(7) . 3
O8 Ni1 O6 168.93(7) . 3
O4 Ni1 O7 95.36(7) . 3
O3 Ni1 O7 170.40(8) . 3
O8 Ni1 O7 95.98(7) . 3
O6 Ni1 O7 76.52(7) 3 3
O4 Ni1 O7 171.21(7) . .
O3 Ni1 O7 94.16(7) . .
O8 Ni1 O7 77.11(7) . .
O6 Ni1 O7 93.54(7) 3 .
O7 Ni1 O7 81.33(7) 3 .
O4 Ni1 Ti2 131.02(6) . .
O3 Ni1 Ti2 93.70(6) . .
O8 Ni1 Ti2 35.96(5) . .
O6 Ni1 Ti2 134.35(5) 3 .
O7 Ni1 Ti2 88.47(5) 3 .
O7 Ni1 Ti2 41.16(5) . .
O4 Ni1 Ti2 95.09(6) . 3
O3 Ni1 Ti2 130.83(6) . 3
O8 Ni1 Ti2 136.50(5) . 3
O6 Ni1 Ti2 35.55(5) 3 3
O7 Ni1 Ti2 40.98(5) 3 3
O7 Ni1 Ti2 87.76(5) . 3
Ti2 Ni1 Ti2 117.513(14) . 3
O5 Ti2 O6 97.83(9) . .
O5 Ti2 O8 94.95(9) . .
O6 Ti2 O8 97.84(8) . .
O5 Ti2 O1 91.15(9) . .
O6 Ti2 O1 168.45(9) . .
O8 Ti2 O1 88.55(8) . .
O5 Ti2 O2 90.59(9) . .
O6 Ti2 O2 90.48(8) . .
O8 Ti2 O2 169.27(8) . .
O1 Ti2 O2 82.15(8) . .
O5 Ti2 O7 177.21(9) . .
O6 Ti2 O7 81.75(8) . .
O8 Ti2 O7 82.38(8) . .
O1 Ti2 O7 89.62(8) . .
O2 Ti2 O7 92.17(8) . .
O5 Ti2 Ni1 133.97(7) . .
O6 Ti2 Ni1 89.79(6) . .
O8 Ti2 Ni1 39.03(6) . .
O1 Ti2 Ni1 89.16(6) . .
O2 Ti2 Ni1 134.89(6) . .
O7 Ti2 Ni1 43.36(5) . .
O5 Ti2 Ni1 137.25(7) . 3
O6 Ti2 Ni1 39.44(6) . 3
O8 Ti2 Ni1 91.04(6) . 3
O1 Ti2 Ni1 131.36(6) . 3
O2 Ti2 Ni1 91.11(6) . 3
O7 Ti2 Ni1 42.31(5) . 3
Ni1 Ti2 Ni1 62.487(14) . 3
C2 O1 Ti2 132.7(2) . .
C4 O2 Ti2 132.3(2) . .
C7 O3 Ni1 126.4(2) . .
C9 O4 Ni1 127.0(2) . .
C11 O5 Ti2 151.5(3) . .
C13 O6 Ti2 129.42(18) . .
C13 O6 Ni1 125.50(17) . 3
Ti2 O6 Ni1 105.01(9) . 3
C15 O7 Ti2 132.09(18) . .
C15 O7 Ni1 118.56(17) . 3
Ti2 O7 Ni1 96.71(7) . 3
C15 O7 Ni1 108.82(16) . .
Ti2 O7 Ni1 95.48(7) . .
Ni1 O7 Ni1 98.67(7) 3 .
C17 O8 Ti2 126.15(17) . .
C17 O8 Ni1 122.67(17) . .
Ti2 O8 Ni1 105.02(8) . .
O1 C2 C3 123.5(3) . .
O1 C2 C1 115.8(3) . .
C3 C2 C1 120.7(3) . .
C2 C3 C4 123.3(3) . .
O2 C4 C3 123.7(3) . .
O2 C4 C5 115.5(3) . .
C3 C4 C5 120.8(3) . .
O3 C7 C8 125.5(3) . .
O3 C7 C6 116.0(3) . .
C8 C7 C6 118.5(3) . .
C7 C8 C9 125.0(3) . .
O4 C9 C8 125.4(3) . .
O4 C9 C10 115.0(3) . .
C8 C9 C10 119.5(3) . .
O5 C11 C12 110.8(4) . .
O6 C13 C14 111.6(3) . .
O7 C15 C16 117.0(3) . .
O8 C17 C18 110.9(3) . .

loop_
_geom_bond_atom_site_label_1
_geom_bond_atom_site_label_2
_geom_bond_distance
_geom_bond_site_symmetry_2
Ni1 O4 1.9920(19) .
Ni1 O3 2.0050(19) .
Ni1 O8 2.0408(19) .
Ni1 O6 2.0617(19) 3
Ni1 O7 2.1246(18) 3
Ni1 O7 2.1589(18) .
Ni1 Ti2 3.1302(6) .
Ni1 Ti2 3.1344(6) 3
Ti2 O5 1.791(2) .
Ti2 O6 1.8867(19) .
Ti2 O8 1.9029(19) .
Ti2 O1 2.034(2) .
Ti2 O2 2.036(2) .
Ti2 O7 2.0696(18) .
Ti2 Ni1 3.1344(6) 3
O1 C2 1.278(4) .
O2 C4 1.272(4) .
O3 C7 1.267(3) .
O4 C9 1.267(3) .
O5 C11 1.430(5) .
O6 C13 1.429(3) .
O6 Ni1 2.0617(19) 3
O7 C15 1.454(3) .
O7 Ni1 2.1246(18) 3
O8 C17 1.431(3) .
C1 C2 1.495(5) .
C2 C3 1.384(5) .
C3 C4 1.390(5) .
C4 C5 1.499(5) .
C6 C7 1.513(4) .
C7 C8 1.396(4) .
C8 C9 1.397(4) .
C9 C10 1.513(4) .
C11 C12 1.440(7) .
C13 C14 1.495(4) .
C15 C16 1.466(5) .
C17 C18 1.489(4) .
